data_2000724
loop_
_publ_author_name
'Mizuguchi, J.'
'Rihs, G.'

_publ_section_title
;
 Structure of
 5,7,12,14-tetrahydroquinolino[2,3-<i>b</i>]acridine-7,14-dithione
;
_journal_issue 8
_journal_name_full 'Acta Crystallographica Section C'
_journal_page_first 1553
_journal_page_last 1555
_journal_paper_doi 10.1107/S0108270192004475
_journal_volume 48
_journal_year 1992
_chemical_formula_sum 'C20 H12 N2 S2'
_chemical_formula_weight 344.45
_symmetry_cell_setting monoclinic
_symmetry_space_group_name_Hall '-P 2ybc'
_symmetry_space_group_name_H-M 'P 1 21/c 1'
_atom_type_scat_source IntTabIV
_cell_angle_alpha 90
_cell_angle_beta 109.060(10)
_cell_angle_gamma 90
_cell_formula_units_Z 2
_cell_length_a 10.6570(10)
_cell_length_b 5.1200(10)
_cell_length_c 14.813(2)
_cell_measurement_reflns_used 25
_cell_measurement_temperature 293
_cell_measurement_theta_max 18
_cell_measurement_theta_min 12
_cell_volume 763.9(2)
_diffrn_measurement_device 'Nonius CAD-4'
_diffrn_radiation_type CuK\a
_diffrn_radiation_wavelength 1.5418
_diffrn_reflns_av_R_equivalents 0
_diffrn_reflns_limit_h_max 13
_diffrn_reflns_limit_h_min -13
_diffrn_reflns_limit_k_max 6
_diffrn_reflns_limit_k_min 0
_diffrn_reflns_limit_l_max 18
_diffrn_reflns_limit_l_min 0
_diffrn_reflns_number 1827
_diffrn_reflns_theta_max 75
_diffrn_standards_decay_% 0.4
_diffrn_standards_interval_time 120
_diffrn_standards_number 3
_exptl_absorpt_coefficient_mu 3.11
_exptl_absorpt_correction_type none
_exptl_crystal_colour Black
_exptl_crystal_density_diffrn 1.470
_exptl_crystal_density_meas 1.497
_exptl_crystal_size_max 0.20
_exptl_crystal_size_mid 0.14
_exptl_crystal_size_min 0.06
_refine_diff_density_max 0.362
_refine_diff_density_min -0.371
_refine_ls_goodness_of_fit_obs 1.48
_refine_ls_hydrogen_treatment refall
_refine_ls_number_parameters 133
_refine_ls_number_reflns 1285
_refine_ls_R_factor_obs 0.056
_refine_ls_shift/esd_max 0.08
_refine_ls_structure_factor_coef F
_refine_ls_weighting_details 'w = 1/\s^2^(F~o~)'
_refine_ls_weighting_scheme calc
_refine_ls_wR_factor_obs 0.066
_reflns_number_observed 1285
_reflns_number_total 1539
_reflns_observed_criterion I>3\s(I)
_cod_data_source_file se1004.cif
_cod_data_source_block se1004a
_cod_depositor_comments
;
Commenting out the aparently ingorrect symmetry operators:

    loop_
        _symmetry_equiv_pos_as_xyz
        1-x,1-y,1-z

The spacegroup symbol seems to be correct, as judged by inspecing cell
packing in Encifer with the symmetry operators commented out and with
the space group H-M symbol in place.

Saulius Gra\<zulis

#----------------------------------------------------------------------

The following automatic conversions were performed:

'_refine_ls_weighting_scheme' value '1/\s^2^(F~o~)' was changed to
'calc'. New tag '_refine_ls_weighting_details' was created. The value
of the new tag was set to 'w = 1/\s^2^(F~o~)'.

Automatic conversion script
Id: cif_fix_values 3143 2015-03-26 13:38:13Z robertas 
;

loop_
_cod_entry_issue_id
_cod_entry_issue_origin
_cod_entry_issue_severity
1 original warning

_cod_original_cell_volume 763.9(4)
_cod_database_code 2000724

loop_
_atom_site_label
_atom_site_fract_x
_atom_site_fract_y
_atom_site_fract_z
_atom_site_U_iso_or_equiv
S1 .28820(10) .1233(2) .63948(6) .0690(10)
N2 .3631(2) .1551(5) .3592(2) .0400(10)
C3 .4095(3) .3226(5) .5191(2) .0340(10)
C4 .3155(3) .1382(6) .5366(2) .0400(10)
C5 .2457(3) -.0305(6) .4574(2) .0390(10)
C6 .1504(3) -.2165(8) .4636(3) .0550(10)
C7 .0892(3) -.3776(7) .3886(3) .0580(10)
C8 .1195(3) -.3637(7) .3044(3) .0530(10)
C9 .2089(3) -.1870(6) .2943(3) .0470(10)
C10 .2730(3) -.0189(6) .3710(2) .0390(10)
C11 .4307(3) .3260(6) .4296(2) .0360(10)
C12 .4810(3) .4980(7) .5888(2) .0390(10)
H1 .378(4) .160(8) .301(3) ?
H2 .127(4) -.220(10) .521(3) ?
H3 .026(5) -.500(10) .395(4) ?
H4 .078(4) -.480(10) .254(3) ?
H5 .230(4) -.175(8) .236(3) ?
H6 .470(4) .497(9) .650(3) ?

loop_
_geom_angle_atom_site_label_1
_geom_angle_atom_site_label_2
_geom_angle_atom_site_label_3
_geom_angle_site_symmetry_1
_geom_angle_site_symmetry_2
_geom_angle_site_symmetry_3
_geom_angle
C10 N2 C11 . . . 122.6(3)
C4 C3 C11 . . . 120.2(2)
C4 C3 C12 . . . 121.8(3)
C11 C3 C12 . . . 118.0(3)
S1 C4 C3 . . . 122.3(2)
S1 C4 C5 . . . 121.5(3)
C3 C4 C5 . . . 116.2(3)
C4 C5 C6 . . . 122.4(3)
C4 C5 C10 . . . 120.5(3)
C6 C5 C10 . . . 117.0(3)
C5 C6 C7 . . . 121.0(4)
C10 N2 H1 . . . 119.(2)
C11 N2 H1 . . . 119.(2)
C5 C6 H2 . . . 118.(3)
C7 C6 H2 . . . 121.(3)
C6 C7 H3 . . . 119.(3)
C8 C7 H3 . . . 120.(3)
C6 C7 C8 . . . 120.7(3)
C7 C8 C9 . . . 120.7(3)
C8 C9 C10 . . . 119.4(4)
N2 C10 C5 . . . 120.6(3)
N2 C10 C9 . . . 118.2(3)
C5 C10 C9 . . . 121.2(3)
N2 C11 C3 . . . 119.9(3)
N2 C11 C12* . . 1_444 119.1(3)
C3 C11 C12* . . 1_444 121.0(3)
C3 C12 C11* . . 1_444 120.9(3)
C7 C8 H4 . . . 119.(3)
C9 C8 H4 . . . 120.(3)
C8 C9 H5 . . . 121.(2)
C10 C9 H5 . . . 119.(2)
C3 C12 H6 . . . 120.(2)
C11 C12 H6 . . . 119.(2)

loop_
_geom_bond_atom_site_label_1
_geom_bond_atom_site_label_2
_geom_bond_distance
N2 H1 0.93(5)
C6 H2 0.96(5)
C7 H3 0.94(6)
S1 C4 1.643(4)
N2 C10 1.362(4)
N2 C11 1.371(4)
C3 C4 1.460(4)
C3 C11 1.416(5)
C3 C12 1.392(4)
C4 C5 1.451(4)
C8 H4 0.95(4)
C9 H5 0.96(5)
C12 H6 0.96(4)
C5 C6 1.417(5)
C5 C10 1.404(5)
C6 C7 1.367(5)
C7 C8 1.389(6)
C8 C9 1.357(5)
C9 C10 1.410(4)
C11 C12 1.392(5)
